data_7704439
loop_
_publ_author_name
'Kokina, Tatyana E.'
'Rakhmanova, Marianna I.'
'Shekhovtsov, Nikita A.'
'Glinskaya, Ludmila A.'
'Komarov, Vladislav Y.'
'Agafontsev, Alexander M.'
'Baranov, Andrey Y.'
'Plyusnin, Pavel E.'
'Sheludyakova, Liliya A.'
'Tkachev, Alexey V.'
'Bushuev, Mark B.'

_publ_section_title
;
 Luminescent Zn(ii) and Cd(ii) complexes with chiral 2,2'-bipyridine
 ligands bearing natural monoterpene groups: synthesis, speciation in
 solution and photophysics.
;
_journal_issue 22
_journal_name_full 'Dalton transactions (Cambridge, England : 2003)'
_journal_page_first 7552
_journal_page_last 7563
_journal_paper_doi 10.1039/d0dt01438a
_journal_volume 49
_journal_year 2020
_chemical_absolute_configuration ad
_chemical_formula_moiety 'C26 H27 Cl2 N3 O Zn'
_chemical_formula_sum 'C26 H27 Cl2 N3 O Zn'
_chemical_formula_weight 533.77
_space_group_crystal_system orthorhombic
_space_group_IT_number 19
_space_group_name_Hall 'P 2ac 2ab'
_space_group_name_H-M_alt 'P 21 21 21'
_atom_sites_solution_hydrogens mixed
_atom_sites_solution_primary dual
_audit_creation_date 2019-09-12
_audit_creation_method
;
Olex2 1.2
(compiled 2018.05.29 svn.r3508 for OlexSys, GUI svn.r5506)
;
_audit_update_record
;
2020-04-19 deposited with the CCDC.	2020-05-19 downloaded from the CCDC.
;
_cell_angle_alpha 90
_cell_angle_beta 90
_cell_angle_gamma 90
_cell_formula_units_Z 4
_cell_length_a 8.1145(2)
_cell_length_b 11.1511(3)
_cell_length_c 26.8325(7)
_cell_measurement_reflns_used 9995
_cell_measurement_temperature 150(2)
_cell_measurement_theta_max 30.48
_cell_measurement_theta_min 2.38
_cell_volume 2427.95(11)
_computing_cell_refinement 'Bruker SAINT'
_computing_data_collection 'Bruker APEX2'
_computing_data_reduction 'Bruker SAINT'
_computing_molecular_graphics 'Olex2 (Dolomanov et al., 2009)'
_computing_publication_material 'Olex2 (Dolomanov et al., 2009)'
_computing_structure_refinement 'ShelXL (Sheldrick, 2015)'
_computing_structure_solution 'ShelXT (Sheldrick, 2015)'
_diffrn_ambient_temperature 150(2)
_diffrn_detector_area_resol_mean 8.33
_diffrn_measured_fraction_theta_full 1.000
_diffrn_measured_fraction_theta_max 0.997
_diffrn_measurement_device_type 'Bruker APEX2 CCD area detector'
_diffrn_measurement_method '\w and \f scans'
_diffrn_radiation_monochromator graphite
_diffrn_radiation_type MoK\a
_diffrn_radiation_wavelength 0.71073
_diffrn_reflns_av_R_equivalents 0.0349
_diffrn_reflns_av_unetI/netI 0.0368
_diffrn_reflns_Laue_measured_fraction_full 1.000
_diffrn_reflns_Laue_measured_fraction_max 0.997
_diffrn_reflns_limit_h_max 11
_diffrn_reflns_limit_h_min -11
_diffrn_reflns_limit_k_max 15
_diffrn_reflns_limit_k_min -12
_diffrn_reflns_limit_l_max 34
_diffrn_reflns_limit_l_min -38
_diffrn_reflns_number 28228
_diffrn_reflns_point_group_measured_fraction_full 1.000
_diffrn_reflns_point_group_measured_fraction_max 0.994
_diffrn_reflns_theta_full 25.242
_diffrn_reflns_theta_max 30.541
_diffrn_reflns_theta_min 1.518
_diffrn_source 'sealed tube'
_exptl_absorpt_coefficient_mu 1.256
_exptl_absorpt_correction_T_max 0.7461
_exptl_absorpt_correction_T_min 0.6662
_exptl_absorpt_correction_type multi-scan
_exptl_absorpt_process_details
'SADABS-2012/1 (Bruker,2012) was used for absorption correction. wR2(int) was 0.0547 before and 0.0451 after correction. The Ratio of minimum to maximum transmission is 0.8929. The \l/2 correction factor is 0.0015.'
_exptl_crystal_colour colourless
_exptl_crystal_colour_primary colourless
_exptl_crystal_density_diffrn 1.460
_exptl_crystal_description block
_exptl_crystal_F_000 1104
_exptl_crystal_size_max 0.47
_exptl_crystal_size_mid 0.36
_exptl_crystal_size_min 0.31
_refine_diff_density_max 0.297
_refine_diff_density_min -0.313
_refine_diff_density_rms 0.055
_refine_ls_abs_structure_details
;
 Flack x determined using 2610 quotients [(I+)-(I-)]/[(I+)+(I-)]
 (Parsons, Flack and Wagner, Acta Cryst. B69 (2013) 249-259).
;
_refine_ls_abs_structure_Flack -0.009(4)
_refine_ls_extinction_method none
_refine_ls_goodness_of_fit_ref 1.036
_refine_ls_hydrogen_treatment mixed
_refine_ls_matrix_type full
_refine_ls_number_parameters 304
_refine_ls_number_reflns 7386
_refine_ls_number_restraints 0
_refine_ls_restrained_S_all 1.036
_refine_ls_R_factor_all 0.0351
_refine_ls_R_factor_gt 0.0293
_refine_ls_shift/su_max 0.000
_refine_ls_shift/su_mean 0.000
_refine_ls_structure_factor_coef Fsqd
_refine_ls_weighting_details 'w=1/[\s^2^(Fo^2^)+(0.0314P)^2^+0.1106P] where P=(Fo^2^+2Fc^2^)/3'
_refine_ls_weighting_scheme calc
_refine_ls_wR_factor_gt 0.0614
_refine_ls_wR_factor_ref 0.0634
_reflns_Friedel_coverage 0.769
_reflns_Friedel_fraction_full 0.999
_reflns_Friedel_fraction_max 0.989
_reflns_number_gt 6694
_reflns_number_total 7386
_reflns_threshold_expression 'I > 2\s(I)'
_cod_data_source_file d0dt01438a2.cif
_cod_data_source_block t503_150k
_cod_depositor_comments 'Adding full bibliography for 7704439--7704440.cif.'
_cod_original_cell_volume 2427.96(11)
_cod_database_code 7704439
_shelx_shelxl_version_number 2014/7
_shelx_space_group_comment
;
The symmetry employed for this shelxl refinement is uniquely defined
by the following loop, which should always be used as a source of
symmetry information in preference to the above space-group names.
They are only intended as comments.
;
_shelx_estimated_absorpt_t_max 0.697
_shelx_estimated_absorpt_t_min 0.590
_olex2_refinement_description
;
1. Fixed Uiso
 At 1.2 times of:
  All C(H) groups, All C(H,H) groups, All N(H) groups
 At 1.5 times of:
  All C(H,H,H) groups
2.a Ternary CH refined with riding coordinates:
 C4(H4)
2.b Secondary CH2 refined with riding coordinates:
 C5(H5A,H5B), C6(H6A,H6B)
2.c Aromatic/amide H refined with riding coordinates:
 C14(H14), C17(H17), C18(H18), C19(H19), C20(H20), C21(H21), C23(H23),
 C24(H24), C25(H25), C26(H26)
2.d X=CH2 refined with riding coordinates:
 C8(H8A,H8B)
2.e Idealised Me refined as rotating group:
 C9(H9A,H9B,H9C), C10(H10A,H10B,H10C), C12(H12A,H12B,H12C)
;
_olex2_submission_special_instructions 'No special instructions were received'

loop_
_space_group_symop_operation_xyz
'x, y, z'
'-x+1/2, -y, z+1/2'
'-x, y+1/2, -z+1/2'
'x+1/2, -y+1/2, -z'

loop_
_atom_site_label
_atom_site_type_symbol
_atom_site_fract_x
_atom_site_fract_y
_atom_site_fract_z
_atom_site_U_iso_or_equiv
_atom_site_adp_type
_atom_site_occupancy
_atom_site_site_symmetry_order
_atom_site_calc_flag
_atom_site_refinement_flags_posn
_atom_site_refinement_flags_adp
_atom_site_refinement_flags_occupancy
_atom_site_disorder_assembly
_atom_site_disorder_group
Zn1 Zn 0.24477(3) 0.52443(2) 0.30529(2) 0.01794(7) Uani 1 1 d . . . . .
Cl1 Cl 0.03034(7) 0.40796(5) 0.32569(2) 0.02621(13) Uani 1 1 d . . . . .
Cl2 Cl 0.31602(7) 0.51761(5) 0.22490(2) 0.02270(11) Uani 1 1 d . . . . .
O1 O -0.0758(2) 0.72522(16) 0.36635(6) 0.0258(4) Uani 1 1 d . . . . .
N1 N 0.3386(2) 0.65998(16) 0.35131(6) 0.0149(4) Uani 1 1 d . . . . .
N2 N 0.4274(2) 0.42960(17) 0.34492(7) 0.0173(4) Uani 1 1 d . . . . .
N3 N 0.0646(2) 0.72729(18) 0.29328(7) 0.0180(4) Uani 1 1 d . . . . .
H3 H 0.048(3) 0.731(2) 0.2633(10) 0.022 Uiso 1 1 d R . . . .
C1 C 0.1887(3) 0.81848(18) 0.30749(8) 0.0159(4) Uani 1 1 d . . . . .
C2 C 0.2932(2) 0.77618(19) 0.35133(8) 0.0156(4) Uani 1 1 d . . . . .
C3 C 0.3556(3) 0.85789(19) 0.38624(8) 0.0162(4) Uani 1 1 d . . . . .
C4 C 0.3010(3) 0.98905(19) 0.38795(8) 0.0190(4) Uani 1 1 d . . . . .
H4 H 0.4021 1.0384 0.3939 0.023 Uiso 1 1 calc R . . . .
C5 C 0.2268(3) 1.03050(19) 0.33802(8) 0.0202(4) Uani 1 1 d . . . . .
H5A H 0.1704 1.1084 0.3427 0.024 Uiso 1 1 calc R . . . .
H5B H 0.3162 1.0420 0.3134 0.024 Uiso 1 1 calc R . . . .
C6 C 0.1045(3) 0.9388(2) 0.31831(8) 0.0200(5) Uani 1 1 d . . . . .
H6A H 0.0534 0.9696 0.2873 0.024 Uiso 1 1 calc R . . . .
H6B H 0.0159 0.9266 0.3432 0.024 Uiso 1 1 calc R . . . .
C7 C 0.1850(3) 1.0120(2) 0.43136(9) 0.0244(5) Uani 1 1 d . . . . .
C8 C 0.0860(3) 0.9296(3) 0.44994(9) 0.0292(6) Uani 1 1 d . . . . .
H8A H 0.0142 0.9491 0.4767 0.035 Uiso 1 1 calc R . . . .
H8B H 0.0865 0.8507 0.4366 0.035 Uiso 1 1 calc R . . . .
C9 C 0.1909(5) 1.1392(2) 0.45070(12) 0.0479(8) Uani 1 1 d . . . . .
H9A H 0.3000 1.1552 0.4649 0.072 Uiso 1 1 calc GR . . . .
H9B H 0.1067 1.1497 0.4765 0.072 Uiso 1 1 calc GR . . . .
H9C H 0.1698 1.1951 0.4232 0.072 Uiso 1 1 calc GR . . . .
C10 C 0.3067(3) 0.8302(2) 0.26295(8) 0.0198(5) Uani 1 1 d . . . . .
H10A H 0.3551 0.7518 0.2554 0.030 Uiso 1 1 calc GR . . . .
H10B H 0.3946 0.8872 0.2712 0.030 Uiso 1 1 calc GR . . . .
H10C H 0.2457 0.8593 0.2338 0.030 Uiso 1 1 calc GR . . . .
C11 C -0.0746(3) 0.7076(2) 0.32152(9) 0.0199(4) Uani 1 1 d . . . . .
C12 C -0.2225(3) 0.6618(2) 0.29366(10) 0.0280(5) Uani 1 1 d . . . . .
H12A H -0.2487 0.5805 0.3050 0.042 Uiso 1 1 calc GR . . . .
H12B H -0.1985 0.6605 0.2579 0.042 Uiso 1 1 calc GR . . . .
H12C H -0.3168 0.7146 0.3000 0.042 Uiso 1 1 calc GR . . . .
C13 C 0.4505(3) 0.62077(19) 0.38487(8) 0.0166(4) Uani 1 1 d . . . . .
C14 C 0.5157(3) 0.6967(2) 0.42067(8) 0.0194(4) Uani 1 1 d . . . . .
H14 H 0.5929 0.6670 0.4443 0.023 Uiso 1 1 calc R . . . .
C15 C 0.4676(3) 0.81647(19) 0.42195(8) 0.0177(4) Uani 1 1 d . . . . .
C16 C 0.5352(3) 0.8955(2) 0.46166(8) 0.0202(5) Uani 1 1 d . . . . .
C17 C 0.4863(3) 0.8786(2) 0.51108(9) 0.0252(5) Uani 1 1 d . . . . .
H17 H 0.4109 0.8163 0.5191 0.030 Uiso 1 1 calc R . . . .
C18 C 0.5466(4) 0.9517(2) 0.54841(9) 0.0316(6) Uani 1 1 d . . . . .
H18 H 0.5129 0.9390 0.5819 0.038 Uiso 1 1 calc R . . . .
C19 C 0.6555(4) 1.0431(2) 0.53740(10) 0.0327(6) Uani 1 1 d . . . . .
H19 H 0.6945 1.0943 0.5631 0.039 Uiso 1 1 calc R . . . .
C20 C 0.7078(3) 1.0598(2) 0.48872(10) 0.0319(6) Uani 1 1 d . . . . .
H20 H 0.7838 1.1219 0.4811 0.038 Uiso 1 1 calc R . . . .
C21 C 0.6488(3) 0.9854(2) 0.45084(9) 0.0263(5) Uani 1 1 d . . . . .
H21 H 0.6862 0.9961 0.4176 0.032 Uiso 1 1 calc R . . . .
C22 C 0.5045(3) 0.49398(19) 0.38024(8) 0.0177(4) Uani 1 1 d . . . . .
C23 C 0.6322(3) 0.4450(2) 0.40821(9) 0.0260(5) Uani 1 1 d . . . . .
H23 H 0.6864 0.4914 0.4329 0.031 Uiso 1 1 calc R . . . .
C24 C 0.6790(3) 0.3272(2) 0.39939(9) 0.0288(6) Uani 1 1 d . . . . .
H24 H 0.7669 0.2923 0.4178 0.035 Uiso 1 1 calc R . . . .
C25 C 0.5969(3) 0.2614(2) 0.36381(9) 0.0260(5) Uani 1 1 d . . . . .
H25 H 0.6263 0.1803 0.3574 0.031 Uiso 1 1 calc R . . . .
C26 C 0.4707(3) 0.3158(2) 0.33753(9) 0.0226(5) Uani 1 1 d . . . . .
H26 H 0.4127 0.2702 0.3133 0.027 Uiso 1 1 calc R . . . .

loop_
_atom_site_aniso_label
_atom_site_aniso_U_11
_atom_site_aniso_U_22
_atom_site_aniso_U_33
_atom_site_aniso_U_23
_atom_site_aniso_U_13
_atom_site_aniso_U_12
Zn1 0.01881(11) 0.01899(12) 0.01602(11) -0.00239(10) -0.00047(10) -0.00376(11)
Cl1 0.0249(3) 0.0295(3) 0.0242(3) -0.0009(3) 0.0006(2) -0.0107(2)
Cl2 0.0254(2) 0.0256(3) 0.0171(2) -0.0002(2) 0.0018(2) 0.0023(2)
O1 0.0295(9) 0.0309(9) 0.0170(8) -0.0013(7) 0.0033(7) -0.0037(8)
N1 0.0151(8) 0.0158(9) 0.0137(8) 0.0000(7) -0.0001(7) -0.0005(7)
N2 0.0215(9) 0.0148(9) 0.0154(9) -0.0002(7) 0.0019(7) -0.0017(7)
N3 0.0175(9) 0.0220(10) 0.0145(9) -0.0025(8) -0.0021(7) -0.0027(7)
C1 0.0175(9) 0.0158(9) 0.0144(9) 0.0010(9) -0.0019(8) -0.0017(8)
C2 0.0148(9) 0.0164(10) 0.0157(10) 0.0010(8) 0.0001(8) -0.0010(7)
C3 0.0190(10) 0.0145(10) 0.0152(10) 0.0012(8) 0.0002(8) -0.0002(8)
C4 0.0225(10) 0.0114(10) 0.0230(11) 0.0004(9) -0.0037(8) -0.0006(8)
C5 0.0249(11) 0.0137(9) 0.0221(10) 0.0006(8) -0.0023(9) 0.0025(9)
C6 0.0208(10) 0.0183(10) 0.0210(11) 0.0008(9) -0.0046(9) 0.0036(8)
C7 0.0329(12) 0.0178(11) 0.0224(11) -0.0044(9) -0.0013(10) 0.0054(10)
C8 0.0350(13) 0.0281(13) 0.0245(12) -0.0035(11) 0.0061(11) 0.0048(11)
C9 0.072(2) 0.0259(15) 0.0463(18) -0.0152(13) 0.0153(17) 0.0002(15)
C10 0.0202(10) 0.0214(11) 0.0180(10) 0.0041(9) -0.0003(8) -0.0010(9)
C11 0.0197(10) 0.0182(11) 0.0218(11) -0.0016(9) 0.0000(9) 0.0004(9)
C12 0.0189(11) 0.0348(14) 0.0302(13) -0.0052(11) -0.0014(10) -0.0046(10)
C13 0.0203(10) 0.0139(10) 0.0157(10) 0.0014(8) 0.0000(9) -0.0010(8)
C14 0.0230(11) 0.0185(11) 0.0166(10) 0.0008(9) -0.0059(9) 0.0019(9)
C15 0.0220(10) 0.0157(10) 0.0154(10) -0.0001(8) -0.0006(9) -0.0013(8)
C16 0.0261(11) 0.0160(11) 0.0186(11) -0.0006(9) -0.0062(10) 0.0026(9)
C17 0.0355(13) 0.0206(12) 0.0196(12) 0.0007(9) -0.0047(10) 0.0020(10)
C18 0.0499(16) 0.0268(14) 0.0183(12) -0.0025(10) -0.0072(11) 0.0067(12)
C19 0.0494(16) 0.0205(13) 0.0284(13) -0.0068(10) -0.0212(12) 0.0055(11)
C20 0.0375(15) 0.0189(11) 0.0394(15) 0.0003(11) -0.0149(12) -0.0056(10)
C21 0.0315(12) 0.0245(12) 0.0230(11) 0.0011(10) -0.0069(9) -0.0038(10)
C22 0.0222(10) 0.0149(11) 0.0158(9) 0.0006(8) 0.0018(8) 0.0005(8)
C23 0.0335(13) 0.0211(12) 0.0233(11) -0.0009(10) -0.0077(10) 0.0045(10)
C24 0.0368(13) 0.0238(12) 0.0258(12) 0.0050(10) -0.0038(11) 0.0102(11)
C25 0.0364(13) 0.0155(11) 0.0262(12) 0.0028(10) 0.0058(11) 0.0047(10)
C26 0.0312(12) 0.0160(11) 0.0205(11) -0.0009(9) 0.0050(10) -0.0037(9)

loop_
_atom_type_symbol
_atom_type_description
_atom_type_scat_dispersion_real
_atom_type_scat_dispersion_imag
_atom_type_scat_source
C C 0.0033 0.0016 'International Tables Vol C Tables 4.2.6.8 and 6.1.1.4'
H H 0.0000 0.0000 'International Tables Vol C Tables 4.2.6.8 and 6.1.1.4'
Zn Zn 0.2839 1.4301 'International Tables Vol C Tables 4.2.6.8 and 6.1.1.4'
Cl Cl 0.1484 0.1585 'International Tables Vol C Tables 4.2.6.8 and 6.1.1.4'
N N 0.0061 0.0033 'International Tables Vol C Tables 4.2.6.8 and 6.1.1.4'
O O 0.0106 0.0060 'International Tables Vol C Tables 4.2.6.8 and 6.1.1.4'

loop_
_geom_angle_atom_site_label_1
_geom_angle_atom_site_label_2
_geom_angle_atom_site_label_3
_geom_angle
_geom_angle_site_symmetry_1
_geom_angle_site_symmetry_3
_geom_angle_publ_flag
Cl2 Zn1 Cl1 114.67(2) . . ?
N1 Zn1 Cl1 123.83(5) . . ?
N1 Zn1 Cl2 119.97(5) . . ?
N1 Zn1 N2 79.00(7) . . ?
N2 Zn1 Cl1 97.58(5) . . ?
N2 Zn1 Cl2 106.74(5) . . ?
C2 N1 Zn1 126.48(14) . . ?
C2 N1 C13 119.67(18) . . ?
C13 N1 Zn1 113.79(14) . . ?
C22 N2 Zn1 114.53(15) . . ?
C26 N2 Zn1 126.05(16) . . ?
C26 N2 C22 119.4(2) . . ?
C1 N3 H3 109.3(19) . . ?
C11 N3 H3 115(2) . . ?
C11 N3 C1 121.69(18) . . ?
N3 C1 C2 111.36(17) . . ?
N3 C1 C6 110.28(17) . . ?
N3 C1 C10 106.38(17) . . ?
C2 C1 C6 111.87(18) . . ?
C2 C1 C10 106.25(17) . . ?
C6 C1 C10 110.50(17) . . ?
N1 C2 C1 116.71(18) . . ?
N1 C2 C3 121.77(19) . . ?
C3 C2 C1 121.03(19) . . ?
C2 C3 C4 122.50(19) . . ?
C15 C3 C2 118.6(2) . . ?
C15 C3 C4 118.90(19) . . ?
C3 C4 H4 107.1 . . ?
C3 C4 C5 111.98(18) . . ?
C5 C4 H4 107.1 . . ?
C7 C4 C3 111.33(18) . . ?
C7 C4 H4 107.1 . . ?
C7 C4 C5 111.94(18) . . ?
C4 C5 H5A 109.5 . . ?
C4 C5 H5B 109.5 . . ?
H5A C5 H5B 108.1 . . ?
C6 C5 C4 110.87(17) . . ?
C6 C5 H5A 109.5 . . ?
C6 C5 H5B 109.5 . . ?
C1 C6 H6A 109.4 . . ?
C1 C6 H6B 109.4 . . ?
C5 C6 C1 111.34(18) . . ?
C5 C6 H6A 109.4 . . ?
C5 C6 H6B 109.4 . . ?
H6A C6 H6B 108.0 . . ?
C8 C7 C4 123.3(2) . . ?
C8 C7 C9 122.9(2) . . ?
C9 C7 C4 113.7(2) . . ?
C7 C8 H8A 120.0 . . ?
C7 C8 H8B 120.0 . . ?
H8A C8 H8B 120.0 . . ?
C7 C9 H9A 109.5 . . ?
C7 C9 H9B 109.5 . . ?
C7 C9 H9C 109.5 . . ?
H9A C9 H9B 109.5 . . ?
H9A C9 H9C 109.5 . . ?
H9B C9 H9C 109.5 . . ?
C1 C10 H10A 109.5 . . ?
C1 C10 H10B 109.5 . . ?
C1 C10 H10C 109.5 . . ?
H10A C10 H10B 109.5 . . ?
H10A C10 H10C 109.5 . . ?
H10B C10 H10C 109.5 . . ?
O1 C11 N3 121.6(2) . . ?
O1 C11 C12 122.6(2) . . ?
N3 C11 C12 115.80(19) . . ?
C11 C12 H12A 109.5 . . ?
C11 C12 H12B 109.5 . . ?
C11 C12 H12C 109.5 . . ?
H12A C12 H12B 109.5 . . ?
H12A C12 H12C 109.5 . . ?
H12B C12 H12C 109.5 . . ?
N1 C13 C14 121.4(2) . . ?
N1 C13 C22 116.77(19) . . ?
C14 C13 C22 121.8(2) . . ?
C13 C14 H14 120.1 . . ?
C13 C14 C15 119.8(2) . . ?
C15 C14 H14 120.1 . . ?
C3 C15 C16 122.3(2) . . ?
C14 C15 C3 118.8(2) . . ?
C14 C15 C16 118.9(2) . . ?
C17 C16 C15 119.7(2) . . ?
C21 C16 C15 121.4(2) . . ?
C21 C16 C17 118.9(2) . . ?
C16 C17 H17 119.7 . . ?
C18 C17 C16 120.5(2) . . ?
C18 C17 H17 119.7 . . ?
C17 C18 H18 119.8 . . ?
C17 C18 C19 120.5(2) . . ?
C19 C18 H18 119.8 . . ?
C18 C19 H19 120.1 . . ?
C18 C19 C20 119.8(2) . . ?
C20 C19 H19 120.1 . . ?
C19 C20 H20 120.0 . . ?
C19 C20 C21 120.1(2) . . ?
C21 C20 H20 120.0 . . ?
C16 C21 C20 120.2(2) . . ?
C16 C21 H21 119.9 . . ?
C20 C21 H21 119.9 . . ?
N2 C22 C13 115.48(19) . . ?
N2 C22 C23 121.2(2) . . ?
C23 C22 C13 123.2(2) . . ?
C22 C23 H23 120.5 . . ?
C24 C23 C22 118.9(2) . . ?
C24 C23 H23 120.5 . . ?
C23 C24 H24 120.3 . . ?
C25 C24 C23 119.4(2) . . ?
C25 C24 H24 120.3 . . ?
C24 C25 H25 120.7 . . ?
C24 C25 C26 118.5(2) . . ?
C26 C25 H25 120.7 . . ?
N2 C26 C25 122.5(2) . . ?
N2 C26 H26 118.7 . . ?
C25 C26 H26 118.7 . . ?

loop_
_geom_bond_atom_site_label_1
_geom_bond_atom_site_label_2
_geom_bond_distance
_geom_bond_site_symmetry_2
_geom_bond_publ_flag
Zn1 Cl1 2.2392(6) . ?
Zn1 Cl2 2.2344(6) . ?
Zn1 N1 2.0951(17) . ?
Zn1 N2 2.1081(19) . ?
O1 C11 1.219(3) . ?
N1 C2 1.347(3) . ?
N1 C13 1.351(3) . ?
N2 C22 1.343(3) . ?
N2 C26 1.332(3) . ?
N3 H3 0.82(3) . ?
N3 C1 1.481(3) . ?
N3 C11 1.378(3) . ?
C1 C2 1.525(3) . ?
C1 C6 1.533(3) . ?
C1 C10 1.537(3) . ?
C2 C3 1.402(3) . ?
C3 C4 1.529(3) . ?
C3 C15 1.399(3) . ?
C4 H4 1.0000 . ?
C4 C5 1.540(3) . ?
C4 C7 1.520(3) . ?
C5 H5A 0.9900 . ?
C5 H5B 0.9900 . ?
C5 C6 1.520(3) . ?
C6 H6A 0.9900 . ?
C6 H6B 0.9900 . ?
C7 C8 1.319(4) . ?
C7 C9 1.510(3) . ?
C8 H8A 0.9500 . ?
C8 H8B 0.9500 . ?
C9 H9A 0.9800 . ?
C9 H9B 0.9800 . ?
C9 H9C 0.9800 . ?
C10 H10A 0.9800 . ?
C10 H10B 0.9800 . ?
C10 H10C 0.9800 . ?
C11 C12 1.503(3) . ?
C12 H12A 0.9800 . ?
C12 H12B 0.9800 . ?
C12 H12C 0.9800 . ?
C13 C14 1.385(3) . ?
C13 C22 1.485(3) . ?
C14 H14 0.9500 . ?
C14 C15 1.392(3) . ?
C15 C16 1.488(3) . ?
C16 C17 1.397(3) . ?
C16 C21 1.392(3) . ?
C17 H17 0.9500 . ?
C17 C18 1.381(3) . ?
C18 H18 0.9500 . ?
C18 C19 1.381(4) . ?
C19 H19 0.9500 . ?
C19 C20 1.386(4) . ?
C20 H20 0.9500 . ?
C20 C21 1.397(3) . ?
C21 H21 0.9500 . ?
C22 C23 1.391(3) . ?
C23 H23 0.9500 . ?
C23 C24 1.388(3) . ?
C24 H24 0.9500 . ?
C24 C25 1.376(4) . ?
C25 H25 0.9500 . ?
C25 C26 1.384(4) . ?
C26 H26 0.9500 . ?
